data_1568950
loop_
_publ_author_name
'Protich, Zachary'
'Lowder, Leah L.'
'Hughes, Russell P.'
'Wu, Jimmy'

_publ_section_title
;
 Regiodivergent (3 + 2) annulation reactions of oxyallyl cations.
;
_journal_issue 19
_journal_name_full 'Chemical science'
_journal_page_first 5196
_journal_page_last 5203
_journal_paper_doi 10.1039/d2sc06999g
_journal_volume 14
_journal_year 2023
_chemical_formula_moiety 'C16 H19 N O'
_chemical_formula_sum 'C16 H19 N O'
_chemical_formula_weight 241.32
_space_group_crystal_system monoclinic
_space_group_IT_number 14
_space_group_name_Hall '-P 2yn'
_space_group_name_H-M_alt 'P 1 21/n 1'
_atom_sites_solution_hydrogens geom
_atom_sites_solution_primary dual
_audit_creation_date 2022-07-05
_audit_creation_method
;
Olex2 1.5
(compiled 2022.04.07 svn.rca3783a0 for OlexSys, GUI svn.r6498)
;
_audit_update_record
;
2022-12-21 deposited with the CCDC.	2023-04-24 downloaded from the CCDC.
;
_cell_angle_alpha 90
_cell_angle_beta 111.1442(18)
_cell_angle_gamma 90
_cell_formula_units_Z 4
_cell_length_a 11.82272(18)
_cell_length_b 8.08217(10)
_cell_length_c 14.6182(2)
_cell_measurement_reflns_used 10444
_cell_measurement_temperature 100.00(10)
_cell_measurement_theta_max 79.7150
_cell_measurement_theta_min 4.1360
_cell_volume 1302.78(3)
_computing_cell_refinement 'CrysAlisPro 1.171.42.60a (Rigaku OD, 2022)'
_computing_data_collection 'CrysAlisPro 1.171.42.60a (Rigaku OD, 2022)'
_computing_data_reduction 'CrysAlisPro 1.171.42.60a (Rigaku OD, 2022)'
_computing_molecular_graphics 'Olex2 1.5 (Dolomanov et al., 2009)'
_computing_publication_material 'Olex2 1.5 (Dolomanov et al., 2009)'
_computing_structure_refinement 'SHELXL 2018/3 (Sheldrick, 2015)'
_computing_structure_solution 'SHELXT  (Sheldrick, 2015)'
_diffrn_ambient_environment N~2~
_diffrn_ambient_temperature 100.00(10)
_diffrn_detector 'Hybrid Pixel Array Detector'
_diffrn_detector_area_resol_mean 10.0000
_diffrn_detector_type HyPix
_diffrn_measured_fraction_theta_full 1.000
_diffrn_measured_fraction_theta_max 0.987
_diffrn_measurement_details
;
List of Runs (angles in degrees, time in seconds):

  # Type    Start    End  Width  t~exp~   \w     \q     \k     \f   Frames
#--------------------------------------------------------------------------
  1  \w    -62.00  25.00   0.50    0.05    --  -47.62  54.00-163.00  174
  2  \w    -60.00 -21.00   0.50    0.10    --  -91.75  54.00-163.00   78
  3  \w    -80.00 -32.00   0.50    0.05    --  -47.62 125.00 -30.00   96
  4  \w    -50.00 -22.00   0.50    0.10    --  -91.75  45.00  30.00   56
  5  \w    -23.00  27.00   0.50    0.05    --  -47.62  19.00 -30.00  100
  6  \w     42.00  99.00   0.50    0.10    --  113.25 -94.00 -30.00  114
  7  \w     42.00  85.00   0.50    0.10    --  113.25 -94.00-180.00   86
  8  \w     58.00  94.00   0.50    0.10    --  113.25 -77.00-180.00   72
  9  \w     65.00  90.00   0.50    0.10    --  113.25 -77.00-150.00   50
 10  \w     46.00  90.00   0.50    0.10    --  113.25 -77.00   0.00   88
 11  \w     42.00  67.00   0.50    0.10    --  113.25 -61.00 -60.00   50
 12  \w     42.00  67.00   0.50    0.10    --  113.25 -61.00 -90.00   50
 13  \w     42.00  67.00   0.50    0.10    --  113.25 -61.00   0.00   50
 14  \w     43.00  69.00   0.50    0.10    --  113.25 -61.00  60.00   52
 15  \w     43.00  98.00   0.50    0.10    --  113.25 -77.00  90.00  110
 16  \w     49.00  90.00   0.50    0.10    --  113.25-125.00 150.00   82
 17  \w     58.00 105.00   0.50    0.10    --  113.25 -77.00 120.00   94
 18  \w     60.00  86.00   0.50    0.05    --   47.62  19.00   0.00   52
 19  \w    133.00 175.00   0.50    0.10    --  113.25  61.00 -90.00   84
 20  \w    129.00 155.00   0.50    0.10    --  113.25  61.00   0.00   52
 21  \w    130.00 174.00   0.50    0.10    --  113.25  61.00  60.00   88
 22  \w    144.00 171.00   0.50    0.10    --  113.25  61.00  90.00   54
 23  \w    149.00 176.00   0.50    0.10    --  113.25  61.00 150.00   54
 24  \w    101.00 148.00   0.50    0.10    --  113.25  30.00   0.00   94
 25  \w    129.00 177.00   0.50    0.10    --  113.25  30.00 120.00   96
 26  \w    103.00 146.00   0.50    0.10    --  113.25  30.00 -60.00   86
 27  \w    122.00 175.00   0.50    0.10    --  113.25  45.00-120.00  106
 28  \w     99.00 178.00   0.50    0.10    --  113.25  54.00-163.00  158
 29  \w     84.00 109.00   0.50    0.05    --   47.62  54.00-163.00   50
 30  \w    118.00 148.00   0.50    0.10    --  113.25  30.00 -90.00   60
 31  \w    150.00 175.00   0.50    0.10    --  113.25  30.00 -30.00   50
 32  \w    101.00 148.00   0.50    0.10    --  113.25  30.00 -30.00   94
 33  \w    101.00 132.00   0.50    0.10    --  113.25  30.00  30.00   62
 34  \w    151.00 178.00   0.50    0.10    --  113.25  30.00  30.00   54
 35  \w    140.00 176.00   0.50    0.10    --  113.25  30.00  90.00   72
 36  \w    102.00 127.00   0.50    0.10    --  113.25  30.00  90.00   50
 37  \w     10.00  36.00   0.50    0.05    --   47.62 -54.00  53.00   52
 38  \w   -119.00 -36.00   0.50    0.05    --  -47.62 -54.00  53.00  166
 39  \w   -144.00-119.00   0.50    0.10    --  -91.75 -54.00  53.00   50
 40  \w   -163.00-138.00   0.50    0.10    --  -91.75 -30.00   0.00   50
 41  \w   -117.00 -88.00   0.50    0.10    --  -91.75 -30.00 -60.00   58
 42  \w   -104.00 -79.00   0.50    0.10    --  -91.75 -29.00 -56.97   50
 43  \w   -105.00 -79.00   0.50    0.10    --  -91.75 -29.00-132.94   52
 44  \w   -108.00 -79.00   0.50    0.10    --  -91.75 -27.00-101.37   58
 45  \w   -115.00 -79.00   0.50    0.10    --  -91.75 -29.00-120.62   72
 46  \w   -108.00 -82.00   0.50    0.10    --  -91.75 -25.00-113.55   52
 47  \w   -108.00 -79.00   0.50    0.10    --  -91.75 -27.00 -83.57   58
 48  \w   -103.00 -78.00   0.50    0.10    --  -91.75 -20.00 -63.23   50
 49  \w    -85.00 -35.00   0.50    0.05    --  -47.62 -19.00 -90.00  100
 50  \w    115.00 143.00   0.50    0.10    --  113.25 125.00 -90.00   56
 51  \w    120.00 152.00   0.50    0.10    --  113.25 125.00-120.00   64
;
_diffrn_measurement_device 'four-circle diffractometer'
_diffrn_measurement_device_type 'XtaLAB Synergy, Dualflex, HyPix'
_diffrn_measurement_method '\w scans'
_diffrn_orient_matrix_type 'CrysAlisPro convention (1999,Acta A55,543-557)'
_diffrn_orient_matrix_UB_11 -0.1290381000
_diffrn_orient_matrix_UB_12 -0.0719649000
_diffrn_orient_matrix_UB_13 -0.0305685000
_diffrn_orient_matrix_UB_21 -0.0387575000
_diffrn_orient_matrix_UB_22 0.1023765000
_diffrn_orient_matrix_UB_23 -0.0952645000
_diffrn_orient_matrix_UB_31 0.0369707000
_diffrn_orient_matrix_UB_32 -0.1438290000
_diffrn_orient_matrix_UB_33 -0.0524822000
_diffrn_radiation_monochromator mirror
_diffrn_radiation_probe x-ray
_diffrn_radiation_type 'Cu K\a'
_diffrn_radiation_wavelength 1.54184
_diffrn_reflns_av_R_equivalents 0.0319
_diffrn_reflns_av_unetI/netI 0.0211
_diffrn_reflns_Laue_measured_fraction_full 1.000
_diffrn_reflns_Laue_measured_fraction_max 0.987
_diffrn_reflns_limit_h_max 14
_diffrn_reflns_limit_h_min -15
_diffrn_reflns_limit_k_max 9
_diffrn_reflns_limit_k_min -10
_diffrn_reflns_limit_l_max 17
_diffrn_reflns_limit_l_min -18
_diffrn_reflns_number 17052
_diffrn_reflns_point_group_measured_fraction_full 1.000
_diffrn_reflns_point_group_measured_fraction_max 0.987
_diffrn_reflns_theta_full 67.684
_diffrn_reflns_theta_max 80.158
_diffrn_reflns_theta_min 4.148
_diffrn_source 'micro-focus sealed X-ray tube'
_diffrn_source_current 1
_diffrn_source_type 'PhotonJet (Cu) X-ray Source'
_diffrn_source_voltage 50
_exptl_absorpt_coefficient_mu 0.592
_exptl_absorpt_correction_T_max 1.000
_exptl_absorpt_correction_T_min 0.608
_exptl_absorpt_correction_type gaussian
_exptl_absorpt_process_details
;
CrysAlisPro 1.171.42.60a (Rigaku Oxford Diffraction, 2022)
Numerical absorption correction based on gaussian integration over
a multifaceted crystal model
Empirical absorption correction using spherical harmonics,
implemented in SCALE3 ABSPACK scaling algorithm.
;
_exptl_crystal_colour colourless
_exptl_crystal_colour_primary colourless
_exptl_crystal_density_diffrn 1.230
_exptl_crystal_description irregular
_exptl_crystal_F_000 520
_exptl_crystal_recrystallization_method 'used as received'
_exptl_crystal_size_max 0.208
_exptl_crystal_size_mid 0.157
_exptl_crystal_size_min 0.14
_refine_diff_density_max 0.225
_refine_diff_density_min -0.310
_refine_diff_density_rms 0.068
_refine_ls_extinction_method none
_refine_ls_goodness_of_fit_ref 1.084
_refine_ls_hydrogen_treatment constr
_refine_ls_matrix_type full
_refine_ls_number_parameters 166
_refine_ls_number_reflns 2813
_refine_ls_number_restraints 0
_refine_ls_restrained_S_all 1.084
_refine_ls_R_factor_all 0.0419
_refine_ls_R_factor_gt 0.0401
_refine_ls_shift/su_max 0.001
_refine_ls_shift/su_mean 0.000
_refine_ls_structure_factor_coef Fsqd
_refine_ls_weighting_details 'w=1/[\s^2^(Fo^2^)+(0.0549P)^2^+0.3649P] where P=(Fo^2^+2Fc^2^)/3'
_refine_ls_weighting_scheme calc
_refine_ls_wR_factor_gt 0.1035
_refine_ls_wR_factor_ref 0.1052
_reflns_Friedel_coverage 0.000
_reflns_number_gt 2620
_reflns_number_total 2813
_reflns_threshold_expression 'I > 2\s(I)'
_cod_data_source_file d2sc06999g2.cif
_cod_data_source_block jw722a
_cod_depositor_comments 'Adding full bibliography for 1568950--1568954.cif.'
_cod_original_cell_volume 1302.78(4)
_cod_database_code 1568950
_shelx_shelxl_version_number 2018/3
_chemical_oxdiff_formula C16H19NO
_chemical_oxdiff_usercomment ZTP-3-143-major
_shelx_space_group_comment
;
The symmetry employed for this shelxl refinement is uniquely defined
by the following loop, which should always be used as a source of
symmetry information in preference to the above space-group names.
They are only intended as comments.
;
_shelx_estimated_absorpt_t_max 0.922
_shelx_estimated_absorpt_t_min 0.887
_olex2_refinement_description
;
1. Fixed Uiso
 At 1.2 times of:
  All C(H) groups, All C(H,H) groups
 At 1.5 times of:
  All C(H,H,H) groups
2.a Ternary CH refined with riding coordinates:
 C1(H1), C4(H4)
2.b Secondary CH2 refined with riding coordinates:
 C13(H13A,H13B), C14(H14A,H14B)
2.c Aromatic/amide H refined with riding coordinates:
 C7(H7), C8(H8), C9(H9), C10(H10)
2.d Idealised Me refined as rotating group:
 C16(H16A,H16B,H16C), C17(H17A,H17B,H17C), C18(H18A,H18B,H18C)
;
_olex2_diffrn_ambient_temperature_device 'Oxford Cryosystems'
_olex2_exptl_crystal_mounting_method 'The crystal was mounted on a nylon loop with paratone oil'
_olex2_submission_original_sample_id ZTP-3-143-major
_olex2_submission_special_instructions 'No special instructions were received'
_oxdiff_exptl_absorpt_empirical_details
;
Empirical correction (ABSPACK) includes:
- Absorption correction using spherical harmonics
- Frame scaling
;
_oxdiff_exptl_absorpt_empirical_full_max 1.179
_oxdiff_exptl_absorpt_empirical_full_min 0.869

loop_
_space_group_symop_operation_xyz
'x, y, z'
'-x+1/2, y+1/2, -z+1/2'
'-x, -y, -z'
'x-1/2, -y-1/2, z-1/2'

loop_
_atom_site_label
_atom_site_type_symbol
_atom_site_fract_x
_atom_site_fract_y
_atom_site_fract_z
_atom_site_U_iso_or_equiv
_atom_site_adp_type
_atom_site_occupancy
_atom_site_site_symmetry_order
_atom_site_calc_flag
_atom_site_refinement_flags_posn
_atom_site_refinement_flags_adp
_atom_site_refinement_flags_occupancy
_atom_site_disorder_assembly
_atom_site_disorder_group
O1 O 0.93262(7) 0.23133(10) 0.86614(6) 0.0268(2) Uani 1 1 d . . . . .
N1 N 0.60226(7) 0.28289(11) 0.97597(6) 0.0189(2) Uani 1 1 d . . . . .
C1 C 0.68552(9) 0.22359(12) 0.92933(7) 0.0178(2) Uani 1 1 d . . . . .
H1 H 0.639433 0.163250 0.867323 0.021 Uiso 1 1 calc R U . . .
C2 C 0.76711(10) 0.35899(13) 0.90912(7) 0.0213(2) Uani 1 1 d . . . . .
C3 C 0.87916(9) 0.25201(13) 0.92167(7) 0.0193(2) Uani 1 1 d . . . . .
C4 C 0.90233(9) 0.18503(12) 1.02436(7) 0.0171(2) Uani 1 1 d . . . . .
H4 H 0.973941 0.109883 1.051206 0.021 Uiso 1 1 calc R U . . .
C5 C 0.77689(8) 0.10252(12) 1.00474(7) 0.0155(2) Uani 1 1 d . . . . .
C6 C 0.73149(8) 0.10282(12) 1.08890(7) 0.0159(2) Uani 1 1 d . . . . .
C7 C 0.77487(9) 0.01816(13) 1.17679(7) 0.0196(2) Uani 1 1 d . . . . .
H7 H 0.846237 -0.047168 1.193031 0.024 Uiso 1 1 calc R U . . .
C8 C 0.71244(10) 0.02979(14) 1.24158(7) 0.0233(2) Uani 1 1 d . . . . .
H8 H 0.741865 -0.026866 1.302603 0.028 Uiso 1 1 calc R U . . .
C9 C 0.60769(10) 0.12387(13) 1.21686(8) 0.0231(2) Uani 1 1 d . . . . .
H9 H 0.565245 0.129485 1.260945 0.028 Uiso 1 1 calc R U . . .
C10 C 0.56328(9) 0.21069(13) 1.12831(8) 0.0206(2) Uani 1 1 d . . . . .
H10 H 0.491339 0.274866 1.111775 0.025 Uiso 1 1 calc R U . . .
C11 C 0.62711(9) 0.20076(12) 1.06492(7) 0.0169(2) Uani 1 1 d . . . . .
C13 C 0.82123(10) 0.46600(13) 1.00242(8) 0.0234(2) Uani 1 1 d . . . . .
H13A H 0.756749 0.504822 1.025555 0.028 Uiso 1 1 calc R U . . .
H13B H 0.864044 0.563381 0.989514 0.028 Uiso 1 1 calc R U . . .
C14 C 0.91166(9) 0.34945(13) 1.07980(7) 0.0208(2) Uani 1 1 d . . . . .
H14A H 0.995239 0.393984 1.101772 0.025 Uiso 1 1 calc R U . . .
H14B H 0.887729 0.334885 1.137590 0.025 Uiso 1 1 calc R U . . .
C16 C 0.71288(12) 0.45198(17) 0.81356(9) 0.0348(3) Uani 1 1 d . . . . .
H16A H 0.647723 0.524198 0.816556 0.052 Uiso 1 1 calc R U . . .
H16B H 0.679916 0.372975 0.759580 0.052 Uiso 1 1 calc R U . . .
H16C H 0.775820 0.519100 0.802541 0.052 Uiso 1 1 calc R U . . .
C17 C 0.47699(9) 0.31526(14) 0.91374(8) 0.0253(2) Uani 1 1 d . . . . .
H17A H 0.433108 0.210252 0.895646 0.038 Uiso 1 1 calc R U . . .
H17B H 0.475034 0.373157 0.854281 0.038 Uiso 1 1 calc R U . . .
H17C H 0.438453 0.384178 0.949375 0.038 Uiso 1 1 calc R U . . .
C18 C 0.77499(10) -0.07181(13) 0.96346(8) 0.0217(2) Uani 1 1 d . . . . .
H18A H 0.832410 -0.142237 1.013411 0.033 Uiso 1 1 calc R U . . .
H18B H 0.798191 -0.066743 0.905569 0.033 Uiso 1 1 calc R U . . .
H18C H 0.693168 -0.118131 0.944943 0.033 Uiso 1 1 calc R U . . .

loop_
_atom_site_aniso_label
_atom_site_aniso_U_11
_atom_site_aniso_U_22
_atom_site_aniso_U_33
_atom_site_aniso_U_23
_atom_site_aniso_U_13
_atom_site_aniso_U_12
O1 0.0300(4) 0.0320(4) 0.0257(4) -0.0043(3) 0.0189(3) -0.0036(3)
N1 0.0152(4) 0.0223(4) 0.0195(4) 0.0023(3) 0.0068(3) 0.0027(3)
C1 0.0178(5) 0.0200(5) 0.0156(4) -0.0003(3) 0.0061(4) 0.0012(4)
C2 0.0252(5) 0.0211(5) 0.0213(5) 0.0043(4) 0.0128(4) 0.0022(4)
C3 0.0220(5) 0.0182(5) 0.0206(5) -0.0029(4) 0.0113(4) -0.0046(4)
C4 0.0161(4) 0.0184(5) 0.0189(5) -0.0017(4) 0.0088(4) -0.0008(3)
C5 0.0155(4) 0.0155(4) 0.0162(4) -0.0006(3) 0.0067(3) -0.0007(3)
C6 0.0150(4) 0.0165(4) 0.0171(4) -0.0017(3) 0.0069(4) -0.0031(3)
C7 0.0179(5) 0.0204(5) 0.0202(5) 0.0017(4) 0.0065(4) -0.0021(4)
C8 0.0254(5) 0.0270(5) 0.0179(5) 0.0015(4) 0.0082(4) -0.0076(4)
C9 0.0258(5) 0.0257(5) 0.0235(5) -0.0057(4) 0.0157(4) -0.0094(4)
C10 0.0175(5) 0.0205(5) 0.0267(5) -0.0050(4) 0.0116(4) -0.0033(4)
C11 0.0158(4) 0.0165(4) 0.0182(5) -0.0021(3) 0.0061(4) -0.0030(3)
C13 0.0277(5) 0.0162(5) 0.0325(6) -0.0019(4) 0.0183(5) -0.0023(4)
C14 0.0221(5) 0.0209(5) 0.0230(5) -0.0063(4) 0.0123(4) -0.0064(4)
C16 0.0395(7) 0.0383(7) 0.0307(6) 0.0163(5) 0.0176(5) 0.0071(5)
C17 0.0173(5) 0.0279(6) 0.0269(5) 0.0010(4) 0.0031(4) 0.0038(4)
C18 0.0232(5) 0.0177(5) 0.0265(5) -0.0046(4) 0.0115(4) -0.0017(4)

loop_
_atom_type_symbol
_atom_type_description
_atom_type_scat_dispersion_real
_atom_type_scat_dispersion_imag
_atom_type_scat_source
C C 0.0181 0.0091 'International Tables Vol C Tables 4.2.6.8 and 6.1.1.4'
H H 0.0000 0.0000 'International Tables Vol C Tables 4.2.6.8 and 6.1.1.4'
N N 0.0311 0.0180 'International Tables Vol C Tables 4.2.6.8 and 6.1.1.4'
O O 0.0492 0.0322 'International Tables Vol C Tables 4.2.6.8 and 6.1.1.4'

loop_
_exptl_crystal_face_index_h
_exptl_crystal_face_index_k
_exptl_crystal_face_index_l
_exptl_crystal_face_perp_dist
0 1 0 0.0702
0 -1 0 0.0702
1 0 -1 0.0922
-1 0 1 0.1178
-6 -4 3 0.1077
-1 0 -1 0.1088
1 0 1 0.0478
0 0 -9 0.0860
-1 1 9 0.0690
3 -3 5 0.0591
-4 4 0 0.1121
2 1 -9 0.0758
-3 1 9 0.0822
-7 -2 1 0.0878

loop_
_geom_angle_atom_site_label_1
_geom_angle_atom_site_label_2
_geom_angle_atom_site_label_3
_geom_angle
_geom_angle_site_symmetry_1
_geom_angle_site_symmetry_3
_geom_angle_publ_flag
C11 N1 C1 109.11(8) . . ?
C11 N1 C17 119.57(8) . . ?
C17 N1 C1 118.10(8) . . ?
N1 C1 H1 110.1 . . ?
N1 C1 C2 115.14(8) . . ?
N1 C1 C5 106.48(7) . . ?
C2 C1 H1 110.1 . . ?
C2 C1 C5 104.73(8) . . ?
C5 C1 H1 110.1 . . ?
C3 C2 C1 98.53(8) . . ?
C3 C2 C13 98.33(8) . . ?
C13 C2 C1 108.28(8) . . ?
C16 C2 C1 116.12(9) . . ?
C16 C2 C3 116.78(9) . . ?
C16 C2 C13 116.12(10) . . ?
O1 C3 C2 129.48(10) . . ?
O1 C3 C4 131.40(10) . . ?
C4 C3 C2 99.11(8) . . ?
C3 C4 H4 115.3 . . ?
C3 C4 C5 98.62(7) . . ?
C3 C4 C14 99.50(8) . . ?
C5 C4 H4 115.3 . . ?
C14 C4 H4 115.3 . . ?
C14 C4 C5 110.47(8) . . ?
C4 C5 C1 103.31(7) . . ?
C6 C5 C1 102.34(7) . . ?
C6 C5 C4 116.41(8) . . ?
C6 C5 C18 111.35(8) . . ?
C18 C5 C1 112.79(8) . . ?
C18 C5 C4 110.18(8) . . ?
C7 C6 C5 129.47(9) . . ?
C7 C6 C11 120.74(9) . . ?
C11 C6 C5 109.72(8) . . ?
C6 C7 H7 120.4 . . ?
C6 C7 C8 119.16(9) . . ?
C8 C7 H7 120.4 . . ?
C7 C8 H8 120.0 . . ?
C9 C8 C7 120.05(10) . . ?
C9 C8 H8 120.0 . . ?
C8 C9 H9 119.4 . . ?
C8 C9 C10 121.26(9) . . ?
C10 C9 H9 119.4 . . ?
C9 C10 H10 120.8 . . ?
C11 C10 C9 118.34(9) . . ?
C11 C10 H10 120.8 . . ?
N1 C11 C6 111.90(8) . . ?
C10 C11 N1 127.66(9) . . ?
C10 C11 C6 120.42(9) . . ?
C2 C13 H13A 110.7 . . ?
C2 C13 H13B 110.7 . . ?
C2 C13 C14 105.02(8) . . ?
H13A C13 H13B 108.8 . . ?
C14 C13 H13A 110.7 . . ?
C14 C13 H13B 110.7 . . ?
C4 C14 C13 103.83(8) . . ?
C4 C14 H14A 111.0 . . ?
C4 C14 H14B 111.0 . . ?
C13 C14 H14A 111.0 . . ?
C13 C14 H14B 111.0 . . ?
H14A C14 H14B 109.0 . . ?
C2 C16 H16A 109.5 . . ?
C2 C16 H16B 109.5 . . ?
C2 C16 H16C 109.5 . . ?
H16A C16 H16B 109.5 . . ?
H16A C16 H16C 109.5 . . ?
H16B C16 H16C 109.5 . . ?
N1 C17 H17A 109.5 . . ?
N1 C17 H17B 109.5 . . ?
N1 C17 H17C 109.5 . . ?
H17A C17 H17B 109.5 . . ?
H17A C17 H17C 109.5 . . ?
H17B C17 H17C 109.5 . . ?
C5 C18 H18A 109.5 . . ?
C5 C18 H18B 109.5 . . ?
C5 C18 H18C 109.5 . . ?
H18A C18 H18B 109.5 . . ?
H18A C18 H18C 109.5 . . ?
H18B C18 H18C 109.5 . . ?

loop_
_geom_bond_atom_site_label_1
_geom_bond_atom_site_label_2
_geom_bond_distance
_geom_bond_site_symmetry_2
_geom_bond_publ_flag
O1 C3 1.2068(12) . ?
N1 C1 1.4655(12) . ?
N1 C11 1.3936(13) . ?
N1 C17 1.4552(13) . ?
C1 H1 1.0000 . ?
C1 C2 1.5559(14) . ?
C1 C5 1.5750(13) . ?
C2 C3 1.5365(14) . ?
C2 C13 1.5453(15) . ?
C2 C16 1.5103(14) . ?
C3 C4 1.5248(13) . ?
C4 H4 1.0000 . ?
C4 C5 1.5554(13) . ?
C4 C14 1.5396(13) . ?
C5 C6 1.5092(12) . ?
C5 C18 1.5298(13) . ?
C6 C7 1.3808(13) . ?
C6 C11 1.4001(13) . ?
C7 H7 0.9500 . ?
C7 C8 1.3983(14) . ?
C8 H8 0.9500 . ?
C8 C9 1.3855(16) . ?
C9 H9 0.9500 . ?
C9 C10 1.3976(15) . ?
C10 H10 0.9500 . ?
C10 C11 1.3926(13) . ?
C13 H13A 0.9900 . ?
C13 H13B 0.9900 . ?
C13 C14 1.5612(15) . ?
C14 H14A 0.9900 . ?
C14 H14B 0.9900 . ?
C16 H16A 0.9800 . ?
C16 H16B 0.9800 . ?
C16 H16C 0.9800 . ?
C17 H17A 0.9800 . ?
C17 H17B 0.9800 . ?
C17 H17C 0.9800 . ?
C18 H18A 0.9800 . ?
C18 H18B 0.9800 . ?
C18 H18C 0.9800 . ?

loop_
_geom_torsion_atom_site_label_1
_geom_torsion_atom_site_label_2
_geom_torsion_atom_site_label_3
_geom_torsion_atom_site_label_4
_geom_torsion
_geom_torsion_site_symmetry_1
_geom_torsion_site_symmetry_2
_geom_torsion_site_symmetry_3
_geom_torsion_site_symmetry_4
_geom_torsion_publ_flag
O1 C3 C4 C5 -123.88(12) . . . . ?
O1 C3 C4 C14 123.55(12) . . . . ?
N1 C1 C2 C3 148.13(8) . . . . ?
N1 C1 C2 C13 46.37(11) . . . . ?
N1 C1 C2 C16 -86.35(11) . . . . ?
N1 C1 C5 C4 -119.85(8) . . . . ?
N1 C1 C5 C6 1.46(9) . . . . ?
N1 C1 C5 C18 121.21(9) . . . . ?
C1 N1 C11 C6 7.17(11) . . . . ?
C1 N1 C11 C10 -174.51(9) . . . . ?
C1 C2 C3 O1 125.85(11) . . . . ?
C1 C2 C3 C4 -55.25(8) . . . . ?
C1 C2 C13 C14 68.65(10) . . . . ?
C1 C5 C6 C7 179.48(10) . . . . ?
C1 C5 C6 C11 2.65(10) . . . . ?
C2 C1 C5 C4 2.55(9) . . . . ?
C2 C1 C5 C6 123.86(8) . . . . ?
C2 C1 C5 C18 -116.39(9) . . . . ?
C2 C3 C4 C5 57.25(9) . . . . ?
C2 C3 C4 C14 -55.33(9) . . . . ?
C2 C13 C14 C4 0.19(10) . . . . ?
C3 C2 C13 C14 -33.25(9) . . . . ?
C3 C4 C5 C1 -35.99(9) . . . . ?
C3 C4 C5 C6 -147.26(8) . . . . ?
C3 C4 C5 C18 84.74(9) . . . . ?
C3 C4 C14 C13 33.36(9) . . . . ?
C4 C5 C6 C7 -68.69(13) . . . . ?
C4 C5 C6 C11 114.48(9) . . . . ?
C5 C1 C2 C3 31.55(9) . . . . ?
C5 C1 C2 C13 -70.21(9) . . . . ?
C5 C1 C2 C16 157.07(9) . . . . ?
C5 C4 C14 C13 -69.63(9) . . . . ?
C5 C6 C7 C8 -175.84(9) . . . . ?
C5 C6 C11 N1 -6.20(11) . . . . ?
C5 C6 C11 C10 175.35(8) . . . . ?
C6 C7 C8 C9 0.71(15) . . . . ?
C7 C6 C11 N1 176.65(9) . . . . ?
C7 C6 C11 C10 -1.81(14) . . . . ?
C7 C8 C9 C10 -1.02(16) . . . . ?
C8 C9 C10 C11 -0.08(15) . . . . ?
C9 C10 C11 N1 -176.71(9) . . . . ?
C9 C10 C11 C6 1.47(14) . . . . ?
C11 N1 C1 C2 -120.69(9) . . . . ?
C11 N1 C1 C5 -5.12(10) . . . . ?
C11 C6 C7 C8 0.69(15) . . . . ?
C13 C2 C3 O1 -124.12(11) . . . . ?
C13 C2 C3 C4 54.79(9) . . . . ?
C14 C4 C5 C1 67.59(9) . . . . ?
C14 C4 C5 C6 -43.68(11) . . . . ?
C14 C4 C5 C18 -171.68(8) . . . . ?
C16 C2 C3 O1 0.79(17) . . . . ?
C16 C2 C3 C4 179.70(10) . . . . ?
C16 C2 C13 C14 -158.63(9) . . . . ?
C17 N1 C1 C2 98.33(11) . . . . ?
C17 N1 C1 C5 -146.10(9) . . . . ?
C17 N1 C11 C6 147.48(9) . . . . ?
C17 N1 C11 C10 -34.20(15) . . . . ?
C18 C5 C6 C7 58.73(13) . . . . ?
C18 C5 C6 C11 -118.10(9) . . . . ?

loop_
_exptl_oxdiff_crystal_face_indexfrac_h
_exptl_oxdiff_crystal_face_indexfrac_k
_exptl_oxdiff_crystal_face_indexfrac_l
_exptl_oxdiff_crystal_face_x
_exptl_oxdiff_crystal_face_y
_exptl_oxdiff_crystal_face_z
-0.0023 1.0003 0.0021 -0.0718 0.1023 -0.1441
0.0023 -1.0003 -0.0021 0.0718 -0.1023 0.1441
0.9998 -0.0002 -1.0019 -0.0984 0.0567 0.0896
-1.0008 -0.0003 1.0005 0.0986 -0.0566 -0.0895
-5.6278 -3.5590 2.9369 0.8925 -0.4260 0.1497
-1.0001 -0.0005 -0.9989 0.1596 0.1339 0.0155
1.0001 0.0005 0.9989 -0.1596 -0.1339 -0.0155
-0.1332 -0.1136 -8.7896 0.2940 0.8309 0.4727
-0.7048 1.0094 8.9625 -0.2557 -0.7232 -0.6416
3.1714 -3.2401 4.5149 -0.3141 -0.8847 0.3463
-4.0498 4.2994 -0.1876 0.2189 0.6150 -0.7583
2.2283 0.9451 -9.3146 -0.0708 0.8977 0.4353
-3.1636 0.9869 9.3026 0.0528 -0.6626 -0.7471
-7.0495 -1.7524 1.2607 0.9972 -0.0263 -0.0747
